data_7246697
loop_
_publ_author_name
'Nichinde, Chandrakant B.'
'Patil, Baliram R.'
'Chaudhari, Suryakant S.'
'Mali, Bhupendra P.'
'Gonnade, Rajesh G.'
'Kinage, Anil K.'

_publ_section_title
;
 Organocatalysed one-pot three component synthesis of
 3,3&#x2032;-disubstituted oxindoles featuring an all-carbon quaternary
 center and spiro[2H-pyran-3,4&#x2032;-indoline]
;
_journal_issue 19
_journal_name_full 'RSC Advances'
_journal_page_first 13206
_journal_page_last 13212
_journal_paper_doi 10.1039/D3RA00510K
_journal_volume 13
_journal_year 2023
_chemical_formula_moiety 'C14 H10 Cl N3 O2'
_chemical_formula_sum 'C14 H10 Cl N3 O2'
_chemical_formula_weight 287.70
_space_group_crystal_system triclinic
_space_group_IT_number 2
_space_group_name_Hall '-P 1'
_space_group_name_H-M_alt 'P -1'
_atom_sites_solution_hydrogens mixed
_audit_creation_method SHELXL-2018/3
_audit_update_record
;
2022-12-08 deposited with the CCDC.	2023-03-02 downloaded from the CCDC.
;
_cell_angle_alpha 91.301(3)
_cell_angle_beta 100.548(3)
_cell_angle_gamma 103.119(3)
_cell_formula_units_Z 2
_cell_length_a 6.9044(6)
_cell_length_b 6.9108(5)
_cell_length_c 13.8175(11)
_cell_measurement_reflns_used 9916
_cell_measurement_temperature 100(2)
_cell_measurement_theta_max 34.91
_cell_measurement_theta_min 3.01
_cell_volume 629.82(9)
_computing_cell_refinement 'SAINT (Bruker, 2016)'
_computing_data_collection 'APEX3 (Bruker, 2016)'
_computing_data_reduction 'SAINT (Bruker, 2016)'
_computing_molecular_graphics 'Bruker SHELXTL'
_computing_publication_material 'Bruker SHELXTL'
_computing_structure_refinement 'SHELXL-2014/7 (Sheldrick, 2014)'
_computing_structure_solution 'SHELXS-97 (Sheldrick 2008)'
_diffrn_ambient_temperature 100(2)
_diffrn_detector 'Photon II CPAD Area Detector'
_diffrn_detector_area_resol_mean 7.39
_diffrn_measured_fraction_theta_full 0.992
_diffrn_measured_fraction_theta_max 0.929
_diffrn_measurement_device '\k-geometry diffractometer'
_diffrn_measurement_device_type 'Bruker D8 VENTURE Kappa Duo PHOTON II CPAD'
_diffrn_measurement_method '\f and \w scans'
_diffrn_radiation_monochromator 'multilayer mirrors'
_diffrn_radiation_type MoK\a
_diffrn_radiation_wavelength 0.71073
_diffrn_reflns_av_R_equivalents 0.0572
_diffrn_reflns_av_unetI/netI 0.0327
_diffrn_reflns_Laue_measured_fraction_full 0.992
_diffrn_reflns_Laue_measured_fraction_max 0.929
_diffrn_reflns_limit_h_max 10
_diffrn_reflns_limit_h_min -11
_diffrn_reflns_limit_k_max 11
_diffrn_reflns_limit_k_min -11
_diffrn_reflns_limit_l_max 21
_diffrn_reflns_limit_l_min -21
_diffrn_reflns_number 44763
_diffrn_reflns_point_group_measured_fraction_full 0.992
_diffrn_reflns_point_group_measured_fraction_max 0.929
_diffrn_reflns_theta_full 25.242
_diffrn_reflns_theta_max 35.237
_diffrn_reflns_theta_min 3.006
_diffrn_source 'micro-focus sealed tube'
_diffrn_source_type 'Incoatech I\mS HB'
_exptl_absorpt_coefficient_mu 0.308
_exptl_absorpt_correction_T_max 0.964
_exptl_absorpt_correction_T_min 0.955
_exptl_absorpt_correction_type multi-scan
_exptl_absorpt_process_details 'SADABS (Bruker, 2006)'
_exptl_crystal_colour COLOURLESS
_exptl_crystal_density_diffrn 1.517
_exptl_crystal_description BLOCK
_exptl_crystal_F_000 296
_exptl_crystal_size_max 0.150
_exptl_crystal_size_mid 0.130
_exptl_crystal_size_min 0.120
_refine_diff_density_max 0.545
_refine_diff_density_min -0.350
_refine_diff_density_rms 0.060
_refine_ls_extinction_method none
_refine_ls_goodness_of_fit_ref 1.031
_refine_ls_hydrogen_treatment mixed
_refine_ls_matrix_type full
_refine_ls_number_parameters 186
_refine_ls_number_reflns 5247
_refine_ls_number_restraints 0
_refine_ls_restrained_S_all 1.031
_refine_ls_R_factor_all 0.0433
_refine_ls_R_factor_gt 0.0337
_refine_ls_shift/su_max 0.000
_refine_ls_shift/su_mean 0.000
_refine_ls_structure_factor_coef Fsqd
_refine_ls_weighting_details 'w=1/[\s^2^(Fo^2^)+(0.0406P)^2^+0.2173P] where P=(Fo^2^+2Fc^2^)/3'
_refine_ls_weighting_scheme calc
_refine_ls_wR_factor_gt 0.0836
_refine_ls_wR_factor_ref 0.0891
_reflns_Friedel_coverage 0.000
_reflns_number_gt 4508
_reflns_number_total 5247
_reflns_threshold_expression 'I > 2\s(I)'
_cod_data_source_file d3ra00510k2.cif
_cod_data_source_block 4Ae
_cod_depositor_comments
;
The following automatic conversions were performed:

data item '_exptl_absorpt_correction_type' value 'MULTI-SCAN' was
changed to 'multi-scan' in accordance with the
/home/data/users/saulius/crontab/automatic-downloads/rss-feeds/RSC/lib/dictionaries/cif_core.dic
dictionary named 'cif_core.dic' version 2.4.2 last updated on
2011-04-26.

Automatic conversion script
Id: cif_fix_values 8170 2020-07-09 18:12:32Z antanas 
;
_cod_database_code 7246697
_shelx_shelxl_version_number 2018/3
_shelx_space_group_comment
; 
The symmetry employed for this shelxl refinement is uniquely defined 
by the following loop, which should always be used as a source of 
symmetry information in preference to the above space-group names. 
They are only intended as comments. 
;
_shelx_estimated_absorpt_t_min 0.955
_shelx_estimated_absorpt_t_max 0.964

loop_
_space_group_symop_operation_xyz
'x, y, z'
'-x, -y, -z'

loop_
_atom_site_label
_atom_site_type_symbol
_atom_site_fract_x
_atom_site_fract_y
_atom_site_fract_z
_atom_site_U_iso_or_equiv
_atom_site_adp_type
_atom_site_occupancy
_atom_site_site_symmetry_order
_atom_site_calc_flag
_atom_site_refinement_flags_posn
_atom_site_refinement_flags_adp
_atom_site_refinement_flags_occupancy
_atom_site_disorder_assembly
_atom_site_disorder_group
Cl1 Cl 0.25289(3) 0.66123(3) 0.01681(2) 0.01689(6) Uani 1 1 d . . . . .
O1 O 0.85412(10) 0.93334(9) 0.39264(5) 0.01769(13) Uani 1 1 d . . . . .
O2 O 1.18362(10) 0.65417(10) 0.39747(5) 0.02006(14) Uani 1 1 d . . . . .
N1 N 1.07793(11) 0.77269(11) 0.24627(5) 0.01332(13) Uani 1 1 d . . . . .
H10 H 1.192(3) 0.848(2) 0.2424(12) 0.033(4) Uiso 1 1 d . . . . .
N2 N 0.47471(12) 0.08464(12) 0.24631(7) 0.02133(16) Uani 1 1 d . . . . .
N3 N 1.08578(13) 0.27496(13) 0.18774(8) 0.02468(17) Uani 1 1 d . . . . .
C1 C 0.67431(14) 0.83404(14) 0.52251(7) 0.01856(16) Uani 1 1 d . . . . .
H1 H 0.714964 0.976027 0.543894 0.028 Uiso 1 1 calc R U . . .
H4 H 0.724263 0.756852 0.576130 0.028 Uiso 1 1 calc R U . . .
H3 H 0.526131 0.792186 0.505304 0.028 Uiso 1 1 calc R U . . .
C2 C 0.76246(12) 0.79891(12) 0.43401(6) 0.01399(14) Uani 1 1 d . . . . .
C3 C 0.73081(13) 0.58255(12) 0.39891(6) 0.01516(15) Uani 1 1 d . . . . .
H9 H 0.583400 0.522851 0.380882 0.018 Uiso 1 1 calc R U . . .
H5 H 0.787380 0.510622 0.454240 0.018 Uiso 1 1 calc R U . . .
C4 C 0.82781(12) 0.55114(11) 0.31061(6) 0.01212(13) Uani 1 1 d . . . . .
C5 C 0.73760(12) 0.62742(11) 0.21552(6) 0.01104(13) Uani 1 1 d . . . . .
C6 C 0.53825(12) 0.59447(12) 0.16586(6) 0.01200(13) Uani 1 1 d . . . . .
H6 H 0.431194 0.508948 0.189601 0.014 Uiso 1 1 calc R U . . .
C7 C 0.50150(12) 0.69221(12) 0.07956(6) 0.01257(13) Uani 1 1 d . . . . .
C8 C 0.65670(13) 0.81493(12) 0.04248(6) 0.01400(14) Uani 1 1 d . . . . .
H2 H 0.626636 0.875598 -0.017700 0.017 Uiso 1 1 calc R U . . .
C9 C 1.05311(12) 0.66757(12) 0.32647(6) 0.01371(14) Uani 1 1 d . . . . .
C10 C 0.89284(12) 0.75539(11) 0.18040(6) 0.01133(13) Uani 1 1 d . . . . .
C11 C 0.85656(13) 0.84879(12) 0.09380(6) 0.01365(14) Uani 1 1 d . . . . .
H7 H 0.964125 0.933289 0.069965 0.016 Uiso 1 1 calc R U . . .
C12 C 0.83355(12) 0.32579(12) 0.30088(6) 0.01439(14) Uani 1 1 d . . . . .
H8 H 0.890312 0.288887 0.367927 0.017 Uiso 1 1 calc R U . . .
C13 C 0.63117(13) 0.19187(12) 0.26877(7) 0.01593(15) Uani 1 1 d . . . . .
C14 C 0.97000(13) 0.29257(13) 0.23501(7) 0.01764(16) Uani 1 1 d . . . . .

loop_
_atom_site_aniso_label
_atom_site_aniso_U_11
_atom_site_aniso_U_22
_atom_site_aniso_U_33
_atom_site_aniso_U_23
_atom_site_aniso_U_13
_atom_site_aniso_U_12
Cl1 0.01300(9) 0.01789(10) 0.01801(10) 0.00105(7) -0.00347(7) 0.00519(7)
O1 0.0199(3) 0.0136(3) 0.0172(3) 0.0044(2) 0.0019(2) 0.0000(2)
O2 0.0156(3) 0.0180(3) 0.0197(3) 0.0067(2) -0.0069(2) -0.0023(2)
N1 0.0097(3) 0.0123(3) 0.0149(3) 0.0040(2) -0.0006(2) -0.0018(2)
N2 0.0148(3) 0.0146(3) 0.0322(4) 0.0019(3) 0.0026(3) 0.0001(3)
N3 0.0166(3) 0.0180(4) 0.0384(5) 0.0002(3) 0.0057(3) 0.0019(3)
C1 0.0151(4) 0.0197(4) 0.0194(4) 0.0005(3) 0.0038(3) 0.0006(3)
C2 0.0123(3) 0.0138(3) 0.0133(3) 0.0025(3) -0.0016(3) 0.0009(3)
C3 0.0172(4) 0.0129(3) 0.0123(3) 0.0035(3) 0.0013(3) -0.0018(3)
C4 0.0115(3) 0.0095(3) 0.0123(3) 0.0032(2) -0.0011(2) -0.0014(2)
C5 0.0110(3) 0.0096(3) 0.0109(3) 0.0022(2) 0.0005(2) 0.0003(2)
C6 0.0110(3) 0.0111(3) 0.0125(3) 0.0012(2) 0.0006(2) 0.0011(2)
C7 0.0120(3) 0.0123(3) 0.0124(3) 0.0000(2) -0.0016(2) 0.0037(2)
C8 0.0165(3) 0.0133(3) 0.0118(3) 0.0029(2) 0.0010(3) 0.0039(3)
C9 0.0119(3) 0.0105(3) 0.0151(3) 0.0033(3) -0.0018(3) -0.0015(2)
C10 0.0103(3) 0.0106(3) 0.0116(3) 0.0017(2) 0.0003(2) 0.0007(2)
C11 0.0149(3) 0.0130(3) 0.0125(3) 0.0036(3) 0.0033(3) 0.0014(3)
C12 0.0112(3) 0.0102(3) 0.0187(4) 0.0039(3) -0.0010(3) -0.0008(2)
C13 0.0135(3) 0.0113(3) 0.0218(4) 0.0036(3) 0.0021(3) 0.0013(3)
C14 0.0119(3) 0.0112(3) 0.0266(4) 0.0026(3) -0.0014(3) 0.0003(3)

loop_
_atom_type_symbol
_atom_type_description
_atom_type_scat_dispersion_real
_atom_type_scat_dispersion_imag
_atom_type_scat_source
C C 0.0033 0.0016 'International Tables Vol C Tables 4.2.6.8 and 6.1.1.4'
H H 0.0000 0.0000 'International Tables Vol C Tables 4.2.6.8 and 6.1.1.4'
N N 0.0061 0.0033 'International Tables Vol C Tables 4.2.6.8 and 6.1.1.4'
O O 0.0106 0.0060 'International Tables Vol C Tables 4.2.6.8 and 6.1.1.4'
Cl Cl 0.1484 0.1585 'International Tables Vol C Tables 4.2.6.8 and 6.1.1.4'

loop_
_geom_angle_atom_site_label_1
_geom_angle_atom_site_label_2
_geom_angle_atom_site_label_3
_geom_angle
_geom_angle_site_symmetry_1
_geom_angle_site_symmetry_3
_geom_angle_publ_flag
C9 N1 C10 111.55(7) . . ?
C9 N1 H10 121.3(11) . . ?
C10 N1 H10 126.8(11) . . ?
C2 C1 H1 109.5 . . ?
C2 C1 H4 109.5 . . ?
H1 C1 H4 109.5 . . ?
C2 C1 H3 109.5 . . ?
H1 C1 H3 109.5 . . ?
H4 C1 H3 109.5 . . ?
O1 C2 C1 122.97(8) . . ?
O1 C2 C3 121.55(8) . . ?
C1 C2 C3 115.48(7) . . ?
C2 C3 C4 114.28(7) . . ?
C2 C3 H9 108.7 . . ?
C4 C3 H9 108.7 . . ?
C2 C3 H5 108.7 . . ?
C4 C3 H5 108.7 . . ?
H9 C3 H5 107.6 . . ?
C5 C4 C3 115.46(7) . . ?
C5 C4 C9 101.93(6) . . ?
C3 C4 C9 112.21(7) . . ?
C5 C4 C12 113.52(6) . . ?
C3 C4 C12 108.18(6) . . ?
C9 C4 C12 105.00(6) . . ?
C6 C5 C10 120.73(7) . . ?
C6 C5 C4 130.71(7) . . ?
C10 C5 C4 108.51(7) . . ?
C5 C6 C7 117.18(7) . . ?
C5 C6 H6 121.4 . . ?
C7 C6 H6 121.4 . . ?
C8 C7 C6 122.29(7) . . ?
C8 C7 Cl1 118.93(6) . . ?
C6 C7 Cl1 118.79(6) . . ?
C7 C8 C11 119.96(7) . . ?
C7 C8 H2 120.0 . . ?
C11 C8 H2 120.0 . . ?
O2 C9 N1 127.55(8) . . ?
O2 C9 C4 124.46(7) . . ?
N1 C9 C4 107.87(7) . . ?
C11 C10 C5 121.94(7) . . ?
C11 C10 N1 128.18(7) . . ?
C5 C10 N1 109.86(7) . . ?
C10 C11 C8 117.84(7) . . ?
C10 C11 H7 121.1 . . ?
C8 C11 H7 121.1 . . ?
C14 C12 C13 110.27(7) . . ?
C14 C12 C4 111.53(7) . . ?
C13 C12 C4 113.16(7) . . ?
C14 C12 H8 107.2 . . ?
C13 C12 H8 107.2 . . ?
C4 C12 H8 107.2 . . ?
N2 C13 C12 177.93(10) . . ?
N3 C14 C12 175.67(10) . . ?

loop_
_geom_bond_atom_site_label_1
_geom_bond_atom_site_label_2
_geom_bond_distance
_geom_bond_site_symmetry_2
_geom_bond_publ_flag
Cl1 C7 1.7389(8) . ?
O1 C2 1.2166(10) . ?
O2 C9 1.2253(10) . ?
N1 C9 1.3545(11) . ?
N1 C10 1.4056(10) . ?
N1 H10 0.850(17) . ?
N2 C13 1.1471(11) . ?
N3 C14 1.1455(13) . ?
C1 C2 1.5002(13) . ?
C1 H1 0.9800 . ?
C1 H4 0.9800 . ?
C1 H3 0.9800 . ?
C2 C3 1.5161(12) . ?
C3 C4 1.5289(12) . ?
C3 H9 0.9900 . ?
C3 H5 0.9900 . ?
C4 C5 1.5077(11) . ?
C4 C9 1.5537(11) . ?
C4 C12 1.5702(11) . ?
C5 C6 1.3864(11) . ?
C5 C10 1.3950(11) . ?
C6 C7 1.3951(11) . ?
C6 H6 0.9500 . ?
C7 C8 1.3922(12) . ?
C8 C11 1.3962(12) . ?
C8 H2 0.9500 . ?
C10 C11 1.3819(11) . ?
C11 H7 0.9500 . ?
C12 C14 1.4736(13) . ?
C12 C13 1.4742(12) . ?
C12 H8 1.0000 . ?

loop_
_geom_torsion_atom_site_label_1
_geom_torsion_atom_site_label_2
_geom_torsion_atom_site_label_3
_geom_torsion_atom_site_label_4
_geom_torsion
_geom_torsion_site_symmetry_1
_geom_torsion_site_symmetry_2
_geom_torsion_site_symmetry_3
_geom_torsion_site_symmetry_4
_geom_torsion_publ_flag
O1 C2 C3 C4 1.52(12) . . . . ?
C1 C2 C3 C4 -178.23(7) . . . . ?
C2 C3 C4 C5 -66.47(9) . . . . ?
C2 C3 C4 C9 49.75(9) . . . . ?
C2 C3 C4 C12 165.11(7) . . . . ?
C3 C4 C5 C6 -51.87(11) . . . . ?
C9 C4 C5 C6 -173.78(8) . . . . ?
C12 C4 C5 C6 73.86(11) . . . . ?
C3 C4 C5 C10 125.73(7) . . . . ?
C9 C4 C5 C10 3.82(8) . . . . ?
C12 C4 C5 C10 -108.55(7) . . . . ?
C10 C5 C6 C7 0.81(11) . . . . ?
C4 C5 C6 C7 178.16(8) . . . . ?
C5 C6 C7 C8 1.33(12) . . . . ?
C5 C6 C7 Cl1 -178.09(6) . . . . ?
C6 C7 C8 C11 -2.13(12) . . . . ?
Cl1 C7 C8 C11 177.29(6) . . . . ?
C10 N1 C9 O2 -179.05(9) . . . . ?
C10 N1 C9 C4 4.80(9) . . . . ?
C5 C4 C9 O2 178.52(8) . . . . ?
C3 C4 C9 O2 54.40(11) . . . . ?
C12 C4 C9 O2 -62.88(11) . . . . ?
C5 C4 C9 N1 -5.18(9) . . . . ?
C3 C4 C9 N1 -129.30(7) . . . . ?
C12 C4 C9 N1 113.43(7) . . . . ?
C6 C5 C10 C11 -2.22(12) . . . . ?
C4 C5 C10 C11 179.90(7) . . . . ?
C6 C5 C10 N1 176.59(7) . . . . ?
C4 C5 C10 N1 -1.29(9) . . . . ?
C9 N1 C10 C11 176.38(8) . . . . ?
C9 N1 C10 C5 -2.33(10) . . . . ?
C5 C10 C11 C8 1.40(12) . . . . ?
N1 C10 C11 C8 -177.17(8) . . . . ?
C7 C8 C11 C10 0.72(12) . . . . ?
C5 C4 C12 C14 65.19(9) . . . . ?
C3 C4 C12 C14 -165.29(7) . . . . ?
C9 C4 C12 C14 -45.30(9) . . . . ?
C5 C4 C12 C13 -59.83(9) . . . . ?
C3 C4 C12 C13 69.68(9) . . . . ?
C9 C4 C12 C13 -170.32(7) . . . . ?
